data_2201169
loop_
_publ_author_name
'Leyla Tatar'

_publ_section_title
{[\m-Bis(salicylidene)-1,3-propanediaminato]bis(<i>N,N</i>-dimethylformamide)nickel(II)}diiodozinc(II)
_journal_issue 5
_journal_name_full 'Acta Crystallographica Section E'
_journal_page_first m231
_journal_page_last m233
_journal_paper_doi 10.1107/S1600536802007493
_journal_volume 58
_journal_year 2002
_chemical_formula_iupac '[Zn I2 Ni (C17 H16 N2 O2) (C3 H7 N O)2]'
_chemical_formula_moiety 'C23 H30 I2 N4 Ni O4 Zn'
_chemical_formula_sum 'C23 H30 I2 N4 Ni O4 Zn'
_chemical_formula_weight 804.39
_space_group_IT_number 9
_symmetry_cell_setting monoclinic
_symmetry_space_group_name_Hall 'C -2yc'
_symmetry_space_group_name_H-M 'C 1 c 1'
_audit_creation_method SHELXL-97
_cell_angle_alpha 90
_cell_angle_beta 98.727(12)
_cell_angle_gamma 90
_cell_formula_units_Z 4
_cell_length_a 10.6018(11)
_cell_length_b 15.3204(15)
_cell_length_c 18.2690(17)
_cell_measurement_reflns_used 15
_cell_measurement_temperature 295
_cell_measurement_theta_max 12.05
_cell_measurement_theta_min 10.43
_cell_volume 2933.0(5)
_computing_cell_refinement 'CAD-4 EXPRESS'
_computing_data_collection 'CAD-4 EXPRESS (Enraf-Nonius, 1994)'
_computing_data_reduction 'XCAD4 (Harms & Wocadlo, 1995)'
_computing_molecular_graphics 'ORTEP-3 for Windows (Farrugia, 1997)'
_computing_publication_material 'WinGX (Farrugia, 1999)'
_computing_structure_refinement 'SHELXL97 (Sheldrick, 1997)'
_computing_structure_solution 'SHELXS97 (Sheldrick, 1997)'
_diffrn_measured_fraction_theta_full 1.0
_diffrn_measured_fraction_theta_max 1.0
_diffrn_measurement_device '\k-geometry diffractometer'
_diffrn_measurement_device_type 'Enraf-Nonius CAD-4'
_diffrn_measurement_method \w/2\q
_diffrn_radiation_monochromator graphite
_diffrn_radiation_source 'fine-focus sealed tube'
_diffrn_radiation_type MoK\a
_diffrn_radiation_wavelength 0.71073
_diffrn_reflns_av_R_equivalents 0.000
_diffrn_reflns_av_sigmaI/netI 0.0158
_diffrn_reflns_limit_h_max 0
_diffrn_reflns_limit_h_min -13
_diffrn_reflns_limit_k_max 19
_diffrn_reflns_limit_k_min 0
_diffrn_reflns_limit_l_max 23
_diffrn_reflns_limit_l_min -23
_diffrn_reflns_number 3420
_diffrn_reflns_theta_full 27.66
_diffrn_reflns_theta_max 27.66
_diffrn_reflns_theta_min 2.35
_diffrn_standards_decay_% 2
_diffrn_standards_interval_time 120
_diffrn_standards_number 3
_exptl_absorpt_coefficient_mu 3.598
_exptl_absorpt_correction_T_max 0.340
_exptl_absorpt_correction_T_min 0.270
_exptl_absorpt_correction_type '\y scan'
_exptl_absorpt_process_details '(North et al., 1968)'
_exptl_crystal_colour 'light blue'
_exptl_crystal_density_diffrn 1.822
_exptl_crystal_density_method 'not measured'
_exptl_crystal_description prism
_exptl_crystal_F_000 1568
_exptl_crystal_size_max 0.4
_exptl_crystal_size_mid 0.4
_exptl_crystal_size_min 0.3
_refine_diff_density_max 1.034
_refine_diff_density_min -0.508
_refine_ls_abs_structure_details '(Flack, 1983), 175 Friedel pairs'
_refine_ls_abs_structure_Flack 0.00(2)
_refine_ls_extinction_method none
_refine_ls_goodness_of_fit_ref 1.055
_refine_ls_hydrogen_treatment constr
_refine_ls_matrix_type full
_refine_ls_number_parameters 327
_refine_ls_number_reflns 3420
_refine_ls_number_restraints 2
_refine_ls_restrained_S_all 1.055
_refine_ls_R_factor_all 0.0407
_refine_ls_R_factor_gt 0.0320
_refine_ls_shift/su_max 0.001
_refine_ls_shift/su_mean 0.000
_refine_ls_structure_factor_coef Fsqd
_refine_ls_weighting_details 'w = 1/[\s^2^(Fo^2^)+(0.0505P)^2^+4.1535P] where P = (Fo^2^+2Fc^2^)/3'
_refine_ls_weighting_scheme calc
_refine_ls_wR_factor_gt 0.0814
_refine_ls_wR_factor_ref 0.0855
_reflns_number_gt 3064
_reflns_number_total 3420
_reflns_threshold_expression I>2\s(I)
_cod_data_source_file ob6128.cif
_cod_data_source_block I
_cod_original_sg_symbol_H-M 'C c'
_cod_database_code 2201169
_cod_database_fobs_code 2201169

loop_
_symmetry_equiv_pos_as_xyz
'x, y, z'
'x, -y, z+1/2'
'x+1/2, y+1/2, z'
'x+1/2, -y+1/2, z+1/2'

loop_
_atom_site_label
_atom_site_fract_x
_atom_site_fract_y
_atom_site_fract_z
_atom_site_U_iso_or_equiv
_atom_site_adp_type
_atom_site_calc_flag
_atom_site_refinement_flags
_atom_site_occupancy
_atom_site_disorder_assembly
_atom_site_disorder_group
_atom_site_type_symbol
Ni 0.97854(7) 0.59200(5) 0.59778(4) 0.04186(18) Uani d . 1 . . Ni
Zn 0.82479(7) 0.68329(5) 0.70505(4) 0.04389(17) Uani d . 1 . . Zn
O1 1.0023(4) 0.6440(3) 0.7005(3) 0.0453(10) Uani d . 1 . . O
O2 0.8061(4) 0.6463(3) 0.5997(2) 0.0432(9) Uani d . 1 . . O
I2 0.69518(6) 0.58517(5) 0.77662(3) 0.0850(2) Uani d . 1 . . I
I1 0.81354(7) 0.84679(3) 0.72695(4) 0.0792(2) Uani d . 1 . . I
O3 0.9198(5) 0.4711(3) 0.6384(3) 0.0577(12) Uani d . 1 . . O
C2 1.0960(8) 0.6782(5) 0.8224(4) 0.0594(19) Uani d . 1 . . C
H2 1.0195 0.7022 0.8317 0.071 Uiso calc R 1 . . H
O4 1.0432(5) 0.7071(3) 0.5487(3) 0.0593(12) Uani d . 1 . . O
C1 1.1023(6) 0.6432(4) 0.7527(4) 0.0475(15) Uani d . 1 . . C
C6 1.2201(7) 0.6068(4) 0.7397(5) 0.0531(17) Uani d . 1 . . C
C11 0.8118(9) 0.5599(5) 0.4579(4) 0.0601(19) Uani d . 1 . . C
H11 0.7992 0.5367 0.4103 0.072 Uiso calc R 1 . . H
C16 0.5916(8) 0.6869(6) 0.5620(5) 0.068(2) Uani d . 1 . . C
H16 0.5894 0.7146 0.6072 0.081 Uiso calc R 1 . . H
C17 0.7052(7) 0.6469(4) 0.5483(4) 0.0474(15) Uani d . 1 . . C
C12 0.7033(8) 0.6071(5) 0.4792(4) 0.0536(17) Uani d . 1 . . C
N2 1.1634(6) 0.5535(4) 0.6118(4) 0.0586(15) Uani d . 1 . . N
N1 0.9195(7) 0.5463(4) 0.4949(3) 0.0545(14) Uani d . 1 . . N
C5 1.3229(8) 0.6064(6) 0.7985(6) 0.074(3) Uani d . 1 . . C
H5 1.3995 0.5811 0.7908 0.088 Uiso calc R 1 . . H
C10 1.0099(11) 0.4931(6) 0.4612(6) 0.079(3) Uani d . 1 . . C
H10A 0.9817 0.4896 0.4083 0.095 Uiso calc R 1 . . H
H10B 1.0106 0.4343 0.4811 0.095 Uiso calc R 1 . . H
C3 1.2000(10) 0.6782(6) 0.8782(5) 0.074(3) Uani d . 1 . . C
H3 1.1932 0.703 0.9239 0.089 Uiso calc R 1 . . H
C9 1.1415(11) 0.5292(7) 0.4750(6) 0.088(3) Uani d . 1 . . C
H9A 1.1367 0.592 0.4679 0.105 Uiso calc R 1 . . H
H9B 1.1893 0.5055 0.4383 0.105 Uiso calc R 1 . . H
C15 0.4849(11) 0.6857(9) 0.5101(7) 0.091(3) Uani d . 1 . . C
H15 0.4109 0.7116 0.5215 0.11 Uiso calc R 1 . . H
C13 0.5899(11) 0.6097(7) 0.4268(5) 0.080(3) Uani d . 1 . . C
H13 0.5893 0.5843 0.3805 0.096 Uiso calc R 1 . . H
C14 0.4817(10) 0.6488(9) 0.4431(6) 0.091(3) Uani d . 1 . . C
H14 0.4076 0.6498 0.4086 0.109 Uiso calc R 1 . . H
N4 1.0847(6) 0.8506(4) 0.5459(4) 0.0600(17) Uani d . 1 . . N
N3 0.9285(7) 0.3697(4) 0.7290(4) 0.0610(15) Uani d . 1 . . N
C18 0.9597(8) 0.4425(4) 0.6998(4) 0.0562(17) Uani d . 1 . . C
H18 1.0196 0.4768 0.7292 0.067 Uiso calc R 1 . . H
C23 1.1577(11) 0.8470(6) 0.4863(7) 0.083(3) Uani d . 1 . . C
H23A 1.188 0.9044 0.477 0.124 Uiso calc R 1 . . H
H23B 1.105 0.8256 0.4426 0.124 Uiso calc R 1 . . H
H23C 1.2291 0.8086 0.4993 0.124 Uiso calc R 1 . . H
C7 1.2414(8) 0.5683(5) 0.6709(6) 0.066(2) Uani d . 1 . . C
H7 1.3252 0.5516 0.6691 0.079 Uiso calc R 1 . . H
C21 1.0328(7) 0.7812(5) 0.5710(4) 0.0548(16) Uani d . 1 . . C
H21 0.9842 0.7893 0.6089 0.066 Uiso calc R 1 . . H
C8 1.2147(11) 0.5107(7) 0.5514(6) 0.089(3) Uani d . 1 . . C
H8A 1.2153 0.4482 0.5597 0.107 Uiso calc R 1 . . H
H8B 1.3024 0.5293 0.5525 0.107 Uiso calc R 1 . . H
C20 0.9846(15) 0.3400(8) 0.8028(6) 0.101(4) Uani d . 1 . . C
H20A 0.9472 0.2851 0.8132 0.151 Uiso calc R 1 . . H
H20B 0.9684 0.3824 0.8389 0.151 Uiso calc R 1 . . H
H20C 1.075 0.3328 0.8047 0.151 Uiso calc R 1 . . H
C22 1.0725(14) 0.9369(6) 0.5780(10) 0.117(5) Uani d . 1 . . C
H22A 1.1173 0.9789 0.5525 0.176 Uiso calc R 1 . . H
H22B 1.1084 0.9359 0.6295 0.176 Uiso calc R 1 . . H
H22C 0.984 0.9526 0.5729 0.176 Uiso calc R 1 . . H
C4 1.3148(10) 0.6413(6) 0.8658(7) 0.088(3) Uani d . 1 . . C
H4 1.3849 0.6406 0.9031 0.106 Uiso calc R 1 . . H
C19A 0.873(3) 0.3007(18) 0.6812(19) 0.077(8) Uani d P 0.45 . . C
H191 0.8581 0.2508 0.7105 0.115 Uiso calc PR 0.45 . . H
H192 0.9305 0.285 0.6475 0.115 Uiso calc PR 0.45 . . H
H193 0.7937 0.3202 0.6537 0.115 Uiso calc PR 0.45 . . H
C19B 0.808(4) 0.3273(19) 0.695(2) 0.138(17) Uani d P 0.55 . . C
H194 0.7961 0.274 0.7212 0.207 Uiso calc PR 0.55 . . H
H195 0.8111 0.3147 0.6442 0.207 Uiso calc PR 0.55 . . H
H196 0.7374 0.3659 0.6988 0.207 Uiso calc PR 0.55 . . H

loop_
_atom_site_aniso_label
_atom_site_aniso_U_11
_atom_site_aniso_U_22
_atom_site_aniso_U_33
_atom_site_aniso_U_12
_atom_site_aniso_U_13
_atom_site_aniso_U_23
Ni 0.0479(4) 0.0340(4) 0.0466(4) 0.0031(3) 0.0166(3) 0.0040(3)
Zn 0.0494(4) 0.0449(4) 0.0384(3) 0.0125(3) 0.0102(3) 0.0042(3)
O1 0.043(2) 0.043(2) 0.049(2) 0.0068(18) 0.0043(19) -0.0024(18)
O2 0.045(2) 0.047(2) 0.039(2) 0.0083(19) 0.0094(18) 0.0042(17)
I2 0.0849(4) 0.0977(5) 0.0825(4) 0.0155(3) 0.0450(3) 0.0393(3)
I1 0.1140(5) 0.0503(3) 0.0738(4) 0.0287(3) 0.0157(3) -0.0023(2)
O3 0.069(3) 0.040(2) 0.065(3) -0.002(2) 0.016(2) 0.012(2)
C2 0.064(5) 0.052(4) 0.057(4) 0.000(3) -0.010(4) 0.003(3)
O4 0.072(3) 0.044(3) 0.066(3) -0.006(2) 0.023(3) 0.005(2)
C1 0.044(3) 0.031(3) 0.065(4) -0.005(2) 0.001(3) 0.011(3)
C6 0.046(4) 0.034(3) 0.081(5) -0.002(3) 0.012(3) 0.011(3)
C11 0.086(6) 0.048(4) 0.048(4) -0.017(4) 0.015(4) -0.004(3)
C16 0.049(4) 0.083(6) 0.070(5) 0.017(4) 0.005(4) 0.004(4)
C17 0.048(3) 0.047(3) 0.047(3) -0.005(3) 0.004(3) 0.016(3)
C12 0.067(5) 0.049(3) 0.046(3) -0.021(3) 0.009(3) 0.003(3)
N2 0.055(4) 0.051(3) 0.075(4) 0.011(3) 0.027(3) 0.011(3)
N1 0.077(4) 0.041(3) 0.050(3) -0.006(3) 0.023(3) -0.002(2)
C5 0.046(4) 0.057(5) 0.110(8) -0.004(4) -0.010(5) 0.018(5)
C10 0.107(7) 0.061(5) 0.079(6) -0.007(5) 0.045(5) -0.022(4)
C3 0.086(7) 0.060(5) 0.066(5) -0.005(4) -0.021(5) 0.003(4)
C9 0.105(8) 0.076(6) 0.095(7) 0.016(6) 0.058(6) -0.006(5)
C15 0.061(6) 0.116(9) 0.092(7) 0.009(6) -0.003(5) 0.006(6)
C13 0.097(8) 0.090(6) 0.048(4) -0.030(6) -0.008(5) 0.004(4)
C14 0.061(6) 0.137(10) 0.067(6) -0.007(6) -0.017(5) 0.015(6)
N4 0.046(3) 0.041(3) 0.096(5) -0.002(2) 0.019(3) 0.016(3)
N3 0.069(4) 0.053(3) 0.063(4) -0.003(3) 0.016(3) 0.017(3)
C18 0.068(4) 0.038(3) 0.064(4) -0.002(3) 0.012(4) 0.002(3)
C23 0.083(6) 0.076(6) 0.096(7) -0.011(5) 0.032(5) 0.022(5)
C7 0.045(4) 0.044(4) 0.112(7) 0.008(3) 0.023(4) 0.023(4)
C21 0.051(4) 0.049(4) 0.067(4) -0.001(3) 0.014(3) 0.015(3)
C8 0.092(7) 0.087(7) 0.101(7) 0.042(6) 0.053(6) 0.013(5)
C20 0.138(11) 0.091(7) 0.075(6) -0.003(7) 0.019(7) 0.024(5)
C22 0.120(10) 0.042(5) 0.205(15) -0.002(5) 0.073(10) 0.008(7)
C4 0.068(6) 0.073(6) 0.110(8) -0.017(5) -0.031(6) 0.010(6)
C19A 0.10(2) 0.048(12) 0.081(14) -0.009(13) 0.000(15) 0.019(10)
C19B 0.15(3) 0.08(2) 0.15(3) -0.08(2) -0.05(3) 0.06(2)

loop_
_atom_type_symbol
_atom_type_description
_atom_type_scat_dispersion_real
_atom_type_scat_dispersion_imag
_atom_type_scat_source
C C 0.0033 0.0016 'International Tables Vol C Tables 4.2.6.8 and 6.1.1.4'
H H 0 0 'International Tables Vol C Tables 4.2.6.8 and 6.1.1.4'
I I -0.4742 1.8119 'International Tables Vol C Tables 4.2.6.8 and 6.1.1.4'
N N 0.0061 0.0033 'International Tables Vol C Tables 4.2.6.8 and 6.1.1.4'
Ni Ni 0.3393 1.1124 'International Tables Vol C Tables 4.2.6.8 and 6.1.1.4'
O O 0.0106 0.006 'International Tables Vol C Tables 4.2.6.8 and 6.1.1.4'
Zn Zn 0.2839 1.4301 'International Tables Vol C Tables 4.2.6.8 and 6.1.1.4'

loop_
_geom_angle_atom_site_label_1
_geom_angle_atom_site_label_2
_geom_angle_atom_site_label_3
_geom_angle
_geom_angle_publ_flag
N1 Ni O2 90.3(2) yes
N1 Ni O1 169.0(2) yes
O2 Ni O1 78.80(18) yes
N1 Ni N2 100.0(3) yes
O2 Ni N2 169.0(2) yes
O1 Ni N2 90.9(2) yes
N1 Ni O3 87.5(2) yes
O2 Ni O3 92.2(2) yes
O1 Ni O3 91.2(2) yes
N2 Ni O3 91.8(2) yes
N1 Ni O4 88.2(2) yes
O2 Ni O4 90.9(2) yes
O1 Ni O4 93.5(2) yes
N2 Ni O4 85.9(2) yes
O3 Ni O4 174.7(2) yes
O2 Zn O1 80.19(18) yes
O2 Zn I2 110.41(14) yes
O1 Zn I2 115.68(13) yes
O2 Zn I1 115.67(12) yes
O1 Zn I1 111.82(13) yes
I2 Zn I1 117.51(3) yes
C1 O1 Zn 129.5(5) yes
C1 O1 Ni 130.1(4) yes
Zn O1 Ni 99.96(19) yes
C17 O2 Zn 130.0(4) yes
C17 O2 Ni 129.3(4) yes
Zn O2 Ni 100.22(19) yes
C18 O3 Ni 123.7(5) yes
C3 C2 C1 122.1(9) ?
C3 C2 H2 119 ?
C1 C2 H2 119 ?
C21 O4 Ni 125.2(5) yes
O1 C1 C2 121.0(7) ?
O1 C1 C6 121.0(7) ?
C2 C1 C6 118.0(7) ?
C5 C6 C1 118.1(8) ?
C5 C6 C7 117.3(8) ?
C1 C6 C7 124.6(7) ?
N1 C11 C12 128.9(7) ?
N1 C11 H11 115.5 ?
C12 C11 H11 115.5 ?
C15 C16 C17 120.9(9) ?
C15 C16 H16 119.6 ?
C17 C16 H16 119.6 ?
O2 C17 C12 122.8(7) ?
O2 C17 C16 120.1(7) ?
C12 C17 C16 117.1(7) ?
C17 C12 C13 119.4(8) ?
C17 C12 C11 123.5(7) ?
C13 C12 C11 117.0(7) ?
C7 N2 C8 116.9(8) ?
C7 N2 Ni 123.0(6) yes
C8 N2 Ni 120.0(6) yes
C11 N1 C10 117.8(7) ?
C11 N1 Ni 125.1(5) yes
C10 N1 Ni 117.1(6) yes
C4 C5 C6 122.8(9) ?
C4 C5 H5 118.6 ?
C6 C5 H5 118.6 ?
N1 C10 C9 112.2(7) ?
N1 C10 H10A 109.2 ?
C9 C10 H10A 109.2 ?
N1 C10 H10B 109.2 ?
C9 C10 H10B 109.2 ?
H10A C10 H10B 107.9 ?
C2 C3 C4 119.9(10) ?
C2 C3 H3 120 ?
C4 C3 H3 120 ?
C10 C9 C8 114.9(9) ?
C10 C9 H9A 108.5 ?
C8 C9 H9A 108.5 ?
C10 C9 H9B 108.5 ?
C8 C9 H9B 108.5 ?
H9A C9 H9B 107.5 ?
C14 C15 C16 122.9(11) ?
C14 C15 H15 118.5 ?
C16 C15 H15 118.5 ?
C14 C13 C12 121.2(9) ?
C14 C13 H13 119.4 ?
C12 C13 H13 119.4 ?
C15 C14 C13 118.5(9) ?
C15 C14 H14 120.8 ?
C13 C14 H14 120.8 ?
C21 N4 C23 122.6(7) ?
C21 N4 C22 121.8(9) ?
C23 N4 C22 115.6(8) ?
C18 N3 C19A 119.1(14) ?
C18 N3 C20 123.6(9) ?
C19A N3 C20 113.8(14) yes
C18 N3 C19B 117.5(12) ?
C20 N3 C19B 116.8(15) yes
O3 C18 N3 127.7(8) ?
O3 C18 H18 116.2 ?
N3 C18 H18 116.2 ?
N4 C23 H23A 109.5 ?
N4 C23 H23B 109.5 ?
H23A C23 H23B 109.5 ?
N4 C23 H23C 109.5 ?
H23A C23 H23C 109.5 ?
H23B C23 H23C 109.5 ?
N2 C7 C6 130.2(7) ?
N2 C7 H7 114.9 ?
C6 C7 H7 114.9 ?
O4 C21 N4 125.1(8) ?
O4 C21 H21 117.5 ?
N4 C21 H21 117.5 ?
N2 C8 C9 114.5(7) ?
N2 C8 H8A 108.6 ?
C9 C8 H8A 108.6 ?
N2 C8 H8B 108.6 ?
C9 C8 H8B 108.6 ?
H8A C8 H8B 107.6 ?
N3 C20 H20A 109.5 ?
N3 C20 H20B 109.5 ?
H20A C20 H20B 109.5 ?
N3 C20 H20C 109.5 ?
H20A C20 H20C 109.5 ?
H20B C20 H20C 109.5 ?
N4 C22 H22A 109.5 ?
N4 C22 H22B 109.5 ?
H22A C22 H22B 109.5 ?
N4 C22 H22C 109.5 ?
H22A C22 H22C 109.5 ?
H22B C22 H22C 109.5 ?
C5 C4 C3 119.1(8) ?
C5 C4 H4 120.5 ?
C3 C4 H4 120.5 ?
N3 C19A H191 109.5 ?
N3 C19A H192 109.5 ?
H191 C19A H192 109.5 ?
N3 C19A H193 109.5 ?
H191 C19A H193 109.5 ?
H192 C19A H193 109.5 ?
N3 C19B H194 109.5 ?
N3 C19B H195 109.5 ?
H194 C19B H195 109.5 ?
N3 C19B H196 109.5 ?
H194 C19B H196 109.5 ?
H195 C19B H196 109.5 ?

loop_
_geom_bond_atom_site_label_1
_geom_bond_atom_site_label_2
_geom_bond_site_symmetry_2
_geom_bond_distance
_geom_bond_publ_flag
Ni N1 . 2.014(6) yes
Ni O2 . 2.014(4) yes
Ni O1 . 2.019(5) yes
Ni N2 . 2.025(6) yes
Ni O3 . 2.124(5) yes
Ni O4 . 2.137(5) yes
Ni Zn . 3.0695(11) yes
Zn O2 . 1.986(4) yes
Zn O1 . 1.989(4) yes
Zn I2 . 2.5303(9) yes
Zn I1 . 2.5424(9) yes
O1 C1 . 1.315(8) ?
O2 C17 . 1.312(8) ?
O3 C18 . 1.218(9) ?
C2 C3 . 1.383(12) ?
C2 C1 . 1.391(12) ?
C2 H2 . 0.93 ?
O4 C21 . 1.218(9) ?
C1 C6 . 1.421(11) ?
C6 C5 . 1.409(12) ?
C6 C7 . 1.436(13) ?
C11 N1 . 1.253(11) ?
C11 C12 . 1.461(12) ?
C11 H11 . 0.93 ?
C16 C15 . 1.362(14) ?
C16 C17 . 1.407(11) ?
C16 H16 . 0.93 ?
C17 C12 . 1.399(10) ?
C12 C13 . 1.419(12) ?
N2 C7 . 1.278(12) ?
N2 C8 . 1.458(11) ?
N1 C10 . 1.463(11) ?
C5 C4 . 1.356(17) ?
C5 H5 . 0.93 ?
C10 C9 . 1.487(15) ?
C10 H10A . 0.97 ?
C10 H10B . 0.97 ?
C3 C4 . 1.391(17) ?
C3 H3 . 0.93 ?
C9 C8 . 1.517(16) ?
C9 H9A . 0.97 ?
C9 H9B . 0.97 ?
C15 C14 . 1.345(18) ?
C15 H15 . 0.93 ?
C13 C14 . 1.366(17) ?
C13 H13 . 0.93 ?
C14 H14 . 0.93 ?
N4 C21 . 1.312(9) ?
N4 C23 . 1.429(13) ?
N4 C22 . 1.459(13) ?
N3 C18 . 1.302(10) ?
N3 C19A . 1.44(3) yes
N3 C20 . 1.460(13) ?
N3 C19B . 1.48(3) yes
C18 H18 . 0.93 ?
C23 H23A . 0.96 ?
C23 H23B . 0.96 ?
C23 H23C . 0.96 ?
C7 H7 . 0.93 ?
C21 H21 . 0.93 ?
C8 H8A . 0.97 ?
C8 H8B . 0.97 ?
C20 H20A . 0.96 ?
C20 H20B . 0.96 ?
C20 H20C . 0.96 ?
C22 H22A . 0.96 ?
C22 H22B . 0.96 ?
C22 H22C . 0.96 ?
C4 H4 . 0.93 ?
C19A H191 . 0.96 ?
C19A H192 . 0.96 ?
C19A H193 . 0.96 ?
C19B H194 . 0.96 ?
C19B H195 . 0.96 ?
C19B H196 . 0.96 ?

loop_
_geom_hbond_atom_site_label_D
_geom_hbond_atom_site_label_H
_geom_hbond_atom_site_label_A
_geom_hbond_distance_DH
_geom_hbond_distance_HA
_geom_hbond_distance_DA
_geom_hbond_angle_DHA
_geom_hbond_publ_flag
C9 H9A O4 0.97 2.59 3.279(12) 128 yes

loop_
_geom_torsion_atom_site_label_1
_geom_torsion_atom_site_label_2
_geom_torsion_atom_site_label_3
_geom_torsion_atom_site_label_4
_geom_torsion
O2 Zn O1 C1 180.0(5)
I2 Zn O1 C1 -72.0(5)
I1 Zn O1 C1 66.1(5)
O2 Zn O1 Ni -7.00(18)
I2 Zn O1 Ni 101.03(16)
I1 Zn O1 Ni -120.85(13)
N1 Ni O1 C1 171.2(10)
O2 Ni O1 C1 179.9(5)
N2 Ni O1 C1 -3.9(5)
O3 Ni O1 C1 87.9(5)
O4 Ni O1 C1 -89.8(5)
N1 Ni O1 Zn -1.8(12)
O2 Ni O1 Zn 6.93(18)
N2 Ni O1 Zn -176.9(2)
O3 Ni O1 Zn -85.1(2)
O4 Ni O1 Zn 97.2(2)
O1 Zn O2 C17 179.4(5)
I2 Zn O2 C17 65.5(5)
I1 Zn O2 C17 -71.0(5)
O1 Zn O2 Ni 7.02(19)
I2 Zn O2 Ni -106.86(15)
I1 Zn O2 Ni 116.61(13)
N1 Ni O2 C17 -1.0(5)
O1 Ni O2 C17 -179.4(5)
N2 Ni O2 C17 160.0(11)
O3 Ni O2 C17 -88.6(5)
O4 Ni O2 C17 87.2(5)
N1 Ni O2 Zn 171.4(2)
O1 Ni O2 Zn -6.95(19)
N2 Ni O2 Zn -27.5(12)
O3 Ni O2 Zn 83.9(2)
O4 Ni O2 Zn -100.4(2)
N1 Ni O3 C18 158.6(7)
O2 Ni O3 C18 -111.2(6)
O1 Ni O3 C18 -32.3(6)
N2 Ni O3 C18 58.6(7)
N1 Ni O4 C21 139.9(7)
O2 Ni O4 C21 49.6(6)
O1 Ni O4 C21 -29.3(6)
N2 Ni O4 C21 -119.9(7)
Zn O1 C1 C2 -4.4(9)
Ni O1 C1 C2 -175.4(5)
Zn O1 C1 C6 175.7(4)
Ni O1 C1 C6 4.7(8)
C3 C2 C1 O1 -179.9(7)
C3 C2 C1 C6 0.1(11)
O1 C1 C6 C5 -178.7(6)
C2 C1 C6 C5 1.3(10)
O1 C1 C6 C7 -0.1(10)
C2 C1 C6 C7 179.9(7)
Zn O2 C17 C12 -170.7(5)
Ni O2 C17 C12 -0.4(9)
Zn O2 C17 C16 7.8(9)
Ni O2 C17 C16 178.1(6)
C15 C16 C17 O2 -178.0(9)
C15 C16 C17 C12 0.6(13)
O2 C17 C12 C13 179.3(7)
C16 C17 C12 C13 0.7(10)
O2 C17 C12 C11 1.1(10)
C16 C17 C12 C11 -177.4(7)
N1 C11 C12 C17 0.5(12)
N1 C11 C12 C13 -177.7(8)
N1 Ni N2 C7 -179.8(6)
O2 Ni N2 C7 19.4(15)
O1 Ni N2 C7 -0.8(6)
O3 Ni N2 C7 -92.0(6)
O4 Ni N2 C7 92.7(6)
N1 Ni N2 C8 3.5(7)
O2 Ni N2 C8 -157.2(10)
O1 Ni N2 C8 -177.4(7)
O3 Ni N2 C8 91.3(7)
O4 Ni N2 C8 -83.9(7)
C12 C11 N1 C10 177.2(7)
C12 C11 N1 Ni -2.7(11)
O2 Ni N1 C11 2.4(6)
O1 Ni N1 C11 11.0(15)
N2 Ni N1 C11 -174.0(6)
O3 Ni N1 C11 94.7(6)
O4 Ni N1 C11 -88.5(6)
O2 Ni N1 C10 -177.4(6)
O1 Ni N1 C10 -168.9(10)
N2 Ni N1 C10 6.2(6)
O3 Ni N1 C10 -85.2(6)
O4 Ni N1 C10 91.6(6)
C1 C6 C5 C4 -1.8(12)
C7 C6 C5 C4 179.4(8)
C11 N1 C10 C9 137.9(9)
Ni N1 C10 C9 -42.2(10)
C1 C2 C3 C4 -1.1(13)
N1 C10 C9 C8 78.6(11)
C17 C16 C15 C14 -1.5(18)
C17 C12 C13 C14 -1.4(14)
C11 C12 C13 C14 176.9(9)
C16 C15 C14 C13 1(2)
C12 C13 C14 C15 0.6(17)
Ni O3 C18 N3 179.6(7)
C19A N3 C18 O3 21.1(19)
C20 N3 C18 O3 178.3(10)
C19B N3 C18 O3 -19(2)
C8 N2 C7 C6 -178.3(8)
Ni N2 C7 C6 5.0(11)
C5 C6 C7 N2 173.4(8)
C1 C6 C7 N2 -5.2(12)
Ni O4 C21 N4 172.1(6)
C23 N4 C21 O4 2.1(14)
C22 N4 C21 O4 -177.2(10)
C7 N2 C8 C9 -154.5(9)
Ni N2 C8 C9 22.4(12)
C10 C9 C8 N2 -66.6(12)
C6 C5 C4 C3 0.9(14)
C2 C3 C4 C5 0.6(14)
